data_9011896
loop_
_publ_author_name
'Rumanova, I. M.'
'Iorysh, Z. I.'
'Belov, N. V.'

_publ_section_title
;
 Crystal structure of triclinic chilgardite Ca2[B5O9]Cl*H2O =
 Ca2[B3+-B2deltaO9]Cl*H2O
;
_journal_name_full 'Soviet Physics Doklady'
_journal_page_first 460
_journal_page_last 462
_journal_volume 22
_journal_year 1977
_chemical_compound_source 'not given'
_chemical_formula_sum 'B5 Ca2 Cl H2 O10'
_chemical_name_mineral Hilgardite-1A
_space_group_IT_number 1
_symmetry_space_group_name_Hall 'P 1'
_symmetry_space_group_name_H-M 'P 1'
_cell_angle_alpha 61.63
_cell_angle_beta 118.77
_cell_angle_gamma 105.78
_cell_formula_units_Z 1
_cell_length_a 6.463
_cell_length_b 6.564
_cell_length_c 6.302
_cell_volume 205.878
_database_code_amcsd 0015604
_exptl_crystal_density_diffrn 2.675
_cod_original_formula_sum 'Ca2 B5 O10 Cl H2'
_cod_database_code 9011896

loop_
_space_group_symop_operation_xyz
x,y,z

loop_
_atom_site_label
_atom_site_fract_x
_atom_site_fract_y
_atom_site_fract_z
_atom_site_U_iso_or_equiv
_atom_site_type_symbol
_atom_site_attached_hydrogens
Ca1 0.00000 0.00000 0.00000 0.01621 Ca 0
Ca2 0.54620 0.45270 -0.11250 0.01659 Ca 0
B1 0.52580 0.12800 0.53130 0.00988 B 0
B2 0.66780 -0.08930 0.39640 0.01153 B 0
B3 0.44590 -0.02330 -0.07140 0.01229 B 0
B4 0.11830 -0.00480 0.51980 0.01191 B 0
B5 0.55240 0.57770 0.28960 0.01165 B 0
O2 0.55230 0.35670 0.32590 0.01545 O 0
O3 0.27730 0.03720 0.41600 0.01520 O 0
O4 0.57860 0.14560 0.77500 0.01267 O 0
O5 0.69130 -0.02920 0.59870 0.01368 O 0
O6 0.89140 -0.05130 0.36390 0.01646 O 0
O7 0.60730 0.64890 0.48230 0.01545 O 0
O8 0.49140 0.03290 0.14180 0.01406 O 0
O9 0.19040 -0.01310 -0.23640 0.01558 O 0
O10 0.51500 0.73610 0.03060 0.01532 O 0
Cl 0.02140 0.52650 0.19240 0.02128 Cl 0
Wat 0.11070 0.41690 -0.22120 0.02558 O 2

loop_
_cod_changelog_entry_id
_cod_changelog_entry_author
_cod_changelog_entry_date
_cod_changelog_entry_text
1
;cod-tools version 3.8.0
Id: cif_guess_AMCSD_atom_types 9574 2023-05-10 09:00:05Z saulius
;
2023-05-10T18:53:37+03:00
;Derived atom types and hydrogen counts
from atom names that follow the AMCSD naming convention
(Wat == water, O-H == hydroxyl).
;

loop_
_cod_related_entry_id
_cod_related_entry_database
_cod_related_entry_code
1 AMCSD 0015604
